data_4316279
loop_
_publ_author_name
'Dawid Pinkowicz'
'Robert Pe\/lka'
'Olga Drath'
'Wojciech Nitek'
'Maria Ba\/landa'
'Anna Ma\/lgorzata Majcher'
'Giordano Poneti'
'Barbara Sieklucka'

_publ_contact_author_address
;
Department of Chemistry
Jagiellonian University
Ingardena 3, 30-060 Cracow
Poland
;
_publ_contact_author_email pinkowic@chemia.uj.edu.pl
_publ_contact_author_fax 00(000)0000000
_publ_contact_author_name 'Pinkowicz, Dawid'
_publ_contact_author_phone '0048 12 6632051'
_publ_section_title
;
 Nature of Magnetic Interactions in 3D
 {[MII(pyrazole)4]2[NbIV(CN)8].4H2O}n (M = Mn, Fe, Co, Ni) Molecular
 Magnets
;
_journal_name_full 'Inorganic Chemistry'
_journal_page_first 7565
_journal_page_last 7576
_journal_paper_doi 10.1021/ic100937h
_journal_volume 49
_journal_year 2010
_chemical_compound_source 'synthesis as described'
_chemical_formula_moiety 'C32 H32 Fe2 N24 Nb1 O4'
_chemical_formula_sum 'C32 H40 Fe2 N24 Nb O4'
_chemical_formula_weight 1029.49
_chemical_name_systematic
;
 ?
;
_space_group_IT_number 88
_symmetry_cell_setting tetragonal
_symmetry_space_group_name_Hall '-I 4ad'
_symmetry_space_group_name_H-M 'I 41/a :2'
_atom_sites_solution_hydrogens geom
_atom_sites_solution_primary direct
_atom_sites_solution_secondary difmap
_audit_conform_dict_location ftp://ftp.iucr.org/pub/cif_core.dic
_audit_conform_dict_name cif_core.dic
_audit_conform_dict_version 2.4
_audit_creation_date 2010-04-13T22:30:01-00:00
_audit_creation_method 'WinGX routine CIF_UPDATE'
_cell_angle_alpha 90.000(5)
_cell_angle_beta 90.000(5)
_cell_angle_gamma 90.000(5)
_cell_formula_units_Z 4
_cell_length_a 21.659(5)
_cell_length_b 21.659(5)
_cell_length_c 9.618(5)
_cell_measurement_reflns_used 0
_cell_measurement_temperature 293(2)
_cell_measurement_theta_max 0
_cell_measurement_theta_min 0
_cell_measurement_wavelength 0.71073
_cell_volume 4512(3)
_computing_molecular_graphics 'Ortep-3 for Windows (Farrugia, 1997)'
_computing_publication_material 'WinGX publication routines (Farrugia, 1999)'
_computing_structure_refinement 'SHELXL-97 (Sheldrick, 1997)'
_computing_structure_solution 'SIR92 (Giacovazzo et al, 1993)'
_diffrn_ambient_temperature 293(2)
_diffrn_measured_fraction_theta_full 0.964
_diffrn_measured_fraction_theta_max 0.964
_diffrn_radiation_monochromator graphite
_diffrn_radiation_probe x-ray
_diffrn_radiation_type MoK\a
_diffrn_radiation_wavelength 0.71073
_diffrn_reflns_av_R_equivalents 0.0654
_diffrn_reflns_av_unetI/netI 0.0715
_diffrn_reflns_limit_h_max 25
_diffrn_reflns_limit_h_min -25
_diffrn_reflns_limit_k_max 23
_diffrn_reflns_limit_k_min -17
_diffrn_reflns_limit_l_max 6
_diffrn_reflns_limit_l_min -11
_diffrn_reflns_number 3725
_diffrn_reflns_theta_full 24.98
_diffrn_reflns_theta_max 24.98
_diffrn_reflns_theta_min 3.53
_exptl_absorpt_coefficient_mu 0.949
_exptl_absorpt_correction_type none
_exptl_crystal_colour violet
_exptl_crystal_density_diffrn 1.516
_exptl_crystal_density_method 'not measured'
_exptl_crystal_description prism
_exptl_crystal_F_000 2100
_exptl_crystal_size_max 0.08
_exptl_crystal_size_mid 0.08
_exptl_crystal_size_min 0.02
_refine_diff_density_max 0.703
_refine_diff_density_min -0.442
_refine_diff_density_rms 0.083
_refine_ls_extinction_method none
_refine_ls_goodness_of_fit_ref 0.928
_refine_ls_hydrogen_treatment mixed
_refine_ls_matrix_type full
_refine_ls_number_parameters 150
_refine_ls_number_reflns 1910
_refine_ls_number_restraints 3
_refine_ls_restrained_S_all 0.928
_refine_ls_R_factor_all 0.0566
_refine_ls_R_factor_gt 0.0407
_refine_ls_shift/su_max 0
_refine_ls_shift/su_mean 0
_refine_ls_structure_factor_coef Fsqd
_refine_ls_weighting_details 'calc w=1/[\s^2^(Fo^2^)+(0.0541P)^2^+0.0000P] where P=(Fo^2^+2Fc^2^)/3'
_refine_ls_weighting_scheme calc
_refine_ls_wR_factor_gt 0.0946
_refine_ls_wR_factor_ref 0.0977
_reflns_number_gt 1381
_reflns_number_total 1910
_reflns_threshold_expression >2sigma(I)
_cod_data_source_file ic100937h_si_003.cif
_cod_data_source_block dp_156
_cod_original_sg_symbol_H-M 'I 41/a'
_cod_database_code 4316279

loop_
_symmetry_equiv_pos_as_xyz
'x, y, z'
'-x, -y+1/2, z'
'-y+3/4, x+1/4, z+1/4'
'y+1/4, -x+1/4, z+1/4'
'x+1/2, y+1/2, z+1/2'
'-x+1/2, -y+1, z+1/2'
'-y+5/4, x+3/4, z+3/4'
'y+3/4, -x+3/4, z+3/4'
'-x, -y, -z'
'x, y-1/2, -z'
'y-3/4, -x-1/4, -z-1/4'
'-y-1/4, x-1/4, -z-1/4'
'-x+1/2, -y+1/2, -z+1/2'
'x+1/2, y, -z+1/2'
'y-1/4, -x+1/4, -z+1/4'
'-y+1/4, x+1/4, -z+1/4'

loop_
_atom_site_label
_atom_site_type_symbol
_atom_site_fract_x
_atom_site_fract_y
_atom_site_fract_z
_atom_site_U_iso_or_equiv
_atom_site_adp_type
_atom_site_occupancy
_atom_site_symmetry_multiplicity
_atom_site_calc_flag
_atom_site_refinement_flags
_atom_site_disorder_assembly
_atom_site_disorder_group
Nb Nb 0.5 0.75 0.625 0.01908(19) Uani 1 4 d S . .
Fe Fe 0.25 0.75 0.75 0.0301(2) Uani 1 2 d S . .
C1 C 0.40093(18) 0.76235(16) 0.6944(3) 0.0294(8) Uani 1 1 d . . .
N1 N 0.34990(14) 0.76495(15) 0.7285(3) 0.0357(8) Uani 1 1 d . . .
C2 C 0.55948(16) 0.74081(17) 0.4340(4) 0.0312(9) Uani 1 1 d . . .
N2 N 0.58815(17) 0.73636(19) 0.3358(3) 0.0510(10) Uani 1 1 d . . .
N11 N 0.23505(14) 0.83466(15) 0.8640(4) 0.0385(8) Uani 1 1 d . . .
N12 N 0.27379(16) 0.85777(16) 0.9602(3) 0.0439(9) Uani 1 1 d . . .
H12 H 0.3077 0.8405 0.9858 0.053 Uiso 1 1 calc R . .
C13 C 0.2526(2) 0.9112(2) 1.0106(5) 0.0531(12) Uani 1 1 d . . .
H13 H 0.2717 0.9356 1.0777 0.064 Uiso 1 1 calc R . .
C14 C 0.1982(2) 0.9235(2) 0.9462(5) 0.0610(13) Uani 1 1 d . . .
H14 H 0.1724 0.9573 0.9602 0.073 Uiso 1 1 calc R . .
C15 C 0.1896(2) 0.8749(2) 0.8549(5) 0.0481(11) Uani 1 1 d . . .
H15 H 0.1561 0.871 0.7951 0.058 Uiso 1 1 calc R . .
N21 N 0.23860(14) 0.79578(15) 0.5497(3) 0.0374(8) Uani 1 1 d . . .
N22 N 0.28551(16) 0.79721(18) 0.4583(3) 0.0482(10) Uani 1 1 d . . .
H22 H 0.3223 0.7845 0.4764 0.058 Uiso 1 1 calc R . .
C23 C 0.2683(2) 0.8206(3) 0.3362(5) 0.0594(13) Uani 1 1 d . . .
H23 H 0.2932 0.8261 0.2585 0.071 Uiso 1 1 calc R . .
C24 C 0.2072(2) 0.8350(2) 0.3470(5) 0.0572(13) Uani 1 1 d . . .
H24 H 0.1817 0.8518 0.2789 0.069 Uiso 1 1 calc R . .
C25 C 0.1913(2) 0.8190(2) 0.4814(5) 0.0468(11) Uani 1 1 d . . .
H25 H 0.1521 0.824 0.519 0.056 Uiso 1 1 calc R . .
O1 O 0.38512(14) 0.80932(15) 1.0601(3) 0.0539(8) Uani 1 1 d D . .
H1A H 0.396(2) 0.788(2) 1.141(3) 0.081 Uiso 1 1 d D . .
H1B H 0.4237(14) 0.815(2) 1.019(5) 0.081 Uiso 1 1 d D . .

loop_
_atom_site_aniso_label
_atom_site_aniso_U_11
_atom_site_aniso_U_22
_atom_site_aniso_U_33
_atom_site_aniso_U_23
_atom_site_aniso_U_13
_atom_site_aniso_U_12
Nb 0.0196(2) 0.0196(2) 0.0181(3) 0 0 0
Fe 0.0228(4) 0.0371(5) 0.0304(4) 0.0036(4) 0.0035(3) 0.0015(3)
C1 0.031(2) 0.035(2) 0.0219(17) 0.0027(16) -0.0044(17) 0.0007(15)
N1 0.0226(17) 0.053(2) 0.0316(17) -0.0010(16) -0.0013(15) -0.0012(13)
C2 0.024(2) 0.041(2) 0.0280(18) -0.0005(18) 0.0012(18) 0.0037(15)
N2 0.038(2) 0.085(3) 0.0294(18) -0.0011(19) 0.0094(18) 0.0055(18)
N11 0.0328(17) 0.0432(18) 0.0395(18) -0.0016(17) 0.0022(16) 0.0022(14)
N12 0.046(2) 0.050(2) 0.0360(18) 0.0015(18) -0.0022(18) -0.0005(16)
C13 0.072(4) 0.049(3) 0.038(2) -0.008(2) 0.011(3) -0.006(2)
C14 0.062(3) 0.059(3) 0.062(3) -0.013(3) 0.019(3) 0.014(2)
C15 0.039(2) 0.052(3) 0.054(3) -0.004(2) 0.004(2) 0.0097(18)
N21 0.0301(18) 0.048(2) 0.0340(17) 0.0071(16) -0.0008(16) 0.0025(14)
N22 0.0328(19) 0.072(3) 0.040(2) 0.0159(19) 0.0041(17) 0.0058(16)
C23 0.053(3) 0.087(4) 0.038(2) 0.021(3) 0.008(2) 0.007(3)
C24 0.051(3) 0.072(3) 0.048(3) 0.020(2) -0.006(2) 0.008(2)
C25 0.036(2) 0.052(3) 0.052(3) 0.008(2) 0.003(2) 0.0082(19)
O1 0.0523(19) 0.066(2) 0.0433(17) 0.0115(17) -0.0064(16) -0.0016(15)

loop_
_atom_type_symbol
_atom_type_description
_atom_type_scat_dispersion_real
_atom_type_scat_dispersion_imag
_atom_type_scat_source
C C 0.0033 0.0016 'International Tables Vol C Tables 4.2.6.8 and 6.1.1.4'
H H 0 0 'International Tables Vol C Tables 4.2.6.8 and 6.1.1.4'
N N 0.0061 0.0033 'International Tables Vol C Tables 4.2.6.8 and 6.1.1.4'
O O 0.0106 0.006 'International Tables Vol C Tables 4.2.6.8 and 6.1.1.4'
Fe Fe 0.3463 0.8444 'International Tables Vol C Tables 4.2.6.8 and 6.1.1.4'
Nb Nb -2.0727 0.6215 'International Tables Vol C Tables 4.2.6.8 and 6.1.1.4'

loop_
_geom_angle_atom_site_label_1
_geom_angle_atom_site_label_2
_geom_angle_atom_site_label_3
_geom_angle
_geom_angle_site_symmetry_1
_geom_angle_site_symmetry_3
_geom_angle_publ_flag
C2 Nb C2 131.70(12) 2_665 16_656 ?
C2 Nb C2 70.71(18) 2_665 . ?
C2 Nb C2 131.70(12) 16_656 . ?
C2 Nb C2 131.70(12) 2_665 15_566 ?
C2 Nb C2 70.71(18) 16_656 15_566 ?
C2 Nb C2 131.69(12) . 15_566 ?
C2 Nb C1 75.13(13) 2_665 15_566 ?
C2 Nb C1 71.81(13) 16_656 15_566 ?
C2 Nb C1 77.04(13) . 15_566 ?
C2 Nb C1 142.48(13) 15_566 15_566 ?
C2 Nb C1 71.81(13) 2_665 . ?
C2 Nb C1 77.04(13) 16_656 . ?
C2 Nb C1 142.48(13) . . ?
C2 Nb C1 75.13(13) 15_566 . ?
C1 Nb C1 94.99(5) 15_566 . ?
C2 Nb C1 77.04(13) 2_665 16_656 ?
C2 Nb C1 142.48(13) 16_656 16_656 ?
C2 Nb C1 75.13(13) . 16_656 ?
C2 Nb C1 71.81(13) 15_566 16_656 ?
C1 Nb C1 145.70(17) 15_566 16_656 ?
C1 Nb C1 94.99(5) . 16_656 ?
C2 Nb C1 142.48(13) 2_665 2_665 ?
C2 Nb C1 75.13(13) 16_656 2_665 ?
C2 Nb C1 71.81(13) . 2_665 ?
C2 Nb C1 77.04(13) 15_566 2_665 ?
C1 Nb C1 94.99(5) 15_566 2_665 ?
C1 Nb C1 145.70(17) . 2_665 ?
C1 Nb C1 94.99(5) 16_656 2_665 ?
N11 Fe N11 180.00(15) 13_566 . ?
N11 Fe N21 87.39(13) 13_566 . ?
N11 Fe N21 92.61(13) . . ?
N11 Fe N21 92.61(13) 13_566 13_566 ?
N11 Fe N21 87.39(13) . 13_566 ?
N21 Fe N21 180 . 13_566 ?
N11 Fe N1 94.03(12) 13_566 13_566 ?
N11 Fe N1 85.97(12) . 13_566 ?
N21 Fe N1 92.22(12) . 13_566 ?
N21 Fe N1 87.78(12) 13_566 13_566 ?
N11 Fe N1 85.97(12) 13_566 . ?
N11 Fe N1 94.03(12) . . ?
N21 Fe N1 87.78(12) . . ?
N21 Fe N1 92.22(12) 13_566 . ?
N1 Fe N1 180.00(3) 13_566 . ?
N1 C1 Nb 175.9(3) . . ?
C1 N1 Fe 164.2(3) . . ?
N2 C2 Nb 178.3(3) . . ?
C15 N11 N12 105.4(4) . . ?
C15 N11 Fe 129.7(3) . . ?
N12 N11 Fe 124.8(3) . . ?
C13 N12 N11 111.0(4) . . ?
C13 N12 H12 124.5 . . ?
N11 N12 H12 124.5 . . ?
N12 C13 C14 107.6(4) . . ?
N12 C13 H13 126.2 . . ?
C14 C13 H13 126.2 . . ?
C13 C14 C15 104.9(4) . . ?
C13 C14 H14 127.5 . . ?
C15 C14 H14 127.5 . . ?
N11 C15 C14 111.1(4) . . ?
N11 C15 H15 124.4 . . ?
C14 C15 H15 124.4 . . ?
C25 N21 N22 104.6(3) . . ?
C25 N21 Fe 134.7(3) . . ?
N22 N21 Fe 120.2(2) . . ?
C23 N22 N21 111.9(3) . . ?
C23 N22 H22 124 . . ?
N21 N22 H22 124 . . ?
N22 C23 C24 107.0(4) . . ?
N22 C23 H23 126.5 . . ?
C24 C23 H23 126.5 . . ?
C23 C24 C25 104.7(4) . . ?
C23 C24 H24 127.6 . . ?
C25 C24 H24 127.6 . . ?
N21 C25 C24 111.7(4) . . ?
N21 C25 H25 124.1 . . ?
C24 C25 H25 124.1 . . ?
H1A O1 H1B 102(3) . . ?

loop_
_geom_bond_atom_site_label_1
_geom_bond_atom_site_label_2
_geom_bond_distance
_geom_bond_site_symmetry_2
_geom_bond_publ_flag
Nb C2 2.253(4) 2_665 ?
Nb C2 2.253(4) 16_656 ?
Nb C2 2.253(4) . ?
Nb C2 2.253(4) 15_566 ?
Nb C1 2.263(4) 15_566 ?
Nb C1 2.263(4) . ?
Nb C1 2.263(4) 16_656 ?
Nb C1 2.263(4) 2_665 ?
Fe N11 2.161(3) 13_566 ?
Fe N11 2.161(3) . ?
Fe N21 2.181(3) . ?
Fe N21 2.181(3) 13_566 ?
Fe N1 2.198(3) 13_566 ?
Fe N1 2.198(3) . ?
C1 N1 1.154(5) . ?
C2 N2 1.134(5) . ?
N11 C15 1.318(5) . ?
N11 N12 1.346(5) . ?
N12 C13 1.336(5) . ?
N12 H12 0.86 . ?
C13 C14 1.358(7) . ?
C13 H13 0.93 . ?
C14 C15 1.384(6) . ?
C14 H14 0.93 . ?
C15 H15 0.93 . ?
N21 C25 1.316(5) . ?
N21 N22 1.344(4) . ?
N22 C23 1.332(5) . ?
N22 H22 0.86 . ?
C23 C24 1.364(6) . ?
C23 H23 0.93 . ?
C24 C25 1.382(6) . ?
C24 H24 0.93 . ?
C25 H25 0.93 . ?
O1 H1A 0.934(19) . ?
O1 H1B 0.934(19) . ?

loop_
_geom_torsion_atom_site_label_1
_geom_torsion_atom_site_label_2
_geom_torsion_atom_site_label_3
_geom_torsion_atom_site_label_4
_geom_torsion
_geom_torsion_site_symmetry_1
_geom_torsion_site_symmetry_2
_geom_torsion_site_symmetry_3
_geom_torsion_site_symmetry_4
_geom_torsion_publ_flag
C2 Nb C1 N1 83(4) 2_665 . . . ?
C2 Nb C1 N1 -135(4) 16_656 . . . ?
C2 Nb C1 N1 80(4) . . . . ?
C2 Nb C1 N1 -62(4) 15_566 . . . ?
C1 Nb C1 N1 155(4) 15_566 . . . ?
C1 Nb C1 N1 8(4) 16_656 . . . ?
C1 Nb C1 N1 -98(4) 2_665 . . . ?
Nb C1 N1 Fe -34(5) . . . . ?
N11 Fe N1 C1 15.4(11) 13_566 . . . ?
N11 Fe N1 C1 -164.6(11) . . . . ?
N21 Fe N1 C1 -72.1(11) . . . . ?
N21 Fe N1 C1 107.9(11) 13_566 . . . ?
N1 Fe N1 C1 -13E1(10) 13_566 . . . ?
C2 Nb C2 N2 -1(12) 2_665 . . . ?
C2 Nb C2 N2 -130(12) 16_656 . . . ?
C2 Nb C2 N2 128(12) 15_566 . . . ?
C1 Nb C2 N2 -80(12) 15_566 . . . ?
C1 Nb C2 N2 2(12) . . . . ?
C1 Nb C2 N2 80(12) 16_656 . . . ?
C1 Nb C2 N2 -18E1(10) 2_665 . . . ?
N11 Fe N11 C15 13E1(10) 13_566 . . . ?
N21 Fe N11 C15 52.0(4) . . . . ?
N21 Fe N11 C15 -128.0(4) 13_566 . . . ?
N1 Fe N11 C15 -40.0(4) 13_566 . . . ?
N1 Fe N11 C15 140.0(4) . . . . ?
N11 Fe N11 N12 -5E1(10) 13_566 . . . ?
N21 Fe N11 N12 -126.1(3) . . . . ?
N21 Fe N11 N12 53.9(3) 13_566 . . . ?
N1 Fe N11 N12 141.9(3) 13_566 . . . ?
N1 Fe N11 N12 -38.1(3) . . . . ?
C15 N11 N12 C13 0.3(5) . . . . ?
Fe N11 N12 C13 178.8(3) . . . . ?
N11 N12 C13 C14 0.3(5) . . . . ?
N12 C13 C14 C15 -0.7(5) . . . . ?
N12 N11 C15 C14 -0.8(5) . . . . ?
Fe N11 C15 C14 -179.2(3) . . . . ?
C13 C14 C15 N11 1.0(5) . . . . ?
N11 Fe N21 C25 108.0(4) 13_566 . . . ?
N11 Fe N21 C25 -72.0(4) . . . . ?
N21 Fe N21 C25 -15E1(10) 13_566 . . . ?
N1 Fe N21 C25 14.0(4) 13_566 . . . ?
N1 Fe N21 C25 -166.0(4) . . . . ?
N11 Fe N21 N22 -62.2(3) 13_566 . . . ?
N11 Fe N21 N22 117.8(3) . . . . ?
N21 Fe N21 N22 4E1(10) 13_566 . . . ?
N1 Fe N21 N22 -156.1(3) 13_566 . . . ?
N1 Fe N21 N22 23.9(3) . . . . ?
C25 N21 N22 C23 0.0(5) . . . . ?
Fe N21 N22 C23 172.8(3) . . . . ?
N21 N22 C23 C24 -0.4(6) . . . . ?
N22 C23 C24 C25 0.6(6) . . . . ?
N22 N21 C25 C24 0.4(5) . . . . ?
Fe N21 C25 C24 -170.9(3) . . . . ?
C23 C24 C25 N21 -0.6(6) . . . . ?
